data_7227634
loop_
_publ_author_name
'Smirnov, Andrey S.'
'Nikolaev, Dmitriy N.'
'Gurzhiy, Vlad V.'
'Smirnov, Sergey N.'
'Suslonov, Vitaliy S.'
'Garabadzhiu, Alexander V.'
'Davidovich, Pavel B.'

_publ_section_title
;
 Conformational stabilization of isatin Schiff bases&#x00A0;--
 biologically active chemical probes
;
_journal_issue 17
_journal_name_full 'RSC Adv.'
_journal_page_first 10070
_journal_paper_doi 10.1039/C6RA26779C
_journal_volume 7
_journal_year 2017
_chemical_formula_moiety 'C23 H28 N2 O'
_chemical_formula_sum 'C23 H28 N2 O'
_chemical_formula_weight 348.47
_chemical_name_systematic
;
 ?
;
_space_group_crystal_system monoclinic
_space_group_IT_number 14
_space_group_name_Hall '-P 2ybc'
_space_group_name_H-M_alt 'P 1 21/c 1'
_symmetry_space_group_name_Hall '-P 2ybc'
_symmetry_space_group_name_H-M 'P 1 21/c 1'
_atom_sites_solution_hydrogens geom
_atom_sites_solution_primary direct
_audit_creation_date 2016-08-08
_audit_creation_method
;
Olex2 1.2
(compiled 2016.02.19 svn.r3266 for OlexSys, GUI svn.r5155)
;
_audit_update_record
;
2016-09-22 deposited with the CCDC.
2017-01-29 downloaded from the CCDC.
;
_cell_angle_alpha 90
_cell_angle_beta 115.150(8)
_cell_angle_gamma 90
_cell_formula_units_Z 4
_cell_length_a 8.5182(6)
_cell_length_b 29.4795(14)
_cell_length_c 8.4782(5)
_cell_measurement_reflns_used 3972
_cell_measurement_temperature 100(2)
_cell_measurement_theta_max 30.4820
_cell_measurement_theta_min 3.3500
_cell_volume 1927.1(2)
_computing_cell_refinement
;
CrysAlisPro, Agilent Technologies,
Version 1.171.36.32 (release 02-08-2013 CrysAlis171 .NET)
(compiled Aug  2 2013,16:46:58)
;
_computing_data_collection
;
CrysAlisPro, Agilent Technologies,
Version 1.171.36.32 (release 02-08-2013 CrysAlis171 .NET)
(compiled Aug  2 2013,16:46:58)
;
_computing_data_reduction
;
CrysAlisPro, Agilent Technologies,
Version 1.171.36.32 (release 02-08-2013 CrysAlis171 .NET)
(compiled Aug  2 2013,16:46:58)
;
_computing_molecular_graphics 'Olex2 (Dolomanov et al., 2009)'
_computing_publication_material 'Olex2 (Dolomanov et al., 2009)'
_computing_structure_refinement 'ShelXL (Sheldrick, 2008)'
_computing_structure_solution 'ShelXS (Sheldrick, 2008)'
_diffrn_ambient_temperature 100(2)
_diffrn_detector_area_resol_mean 16.2096
_diffrn_measured_fraction_theta_full 0.986
_diffrn_measured_fraction_theta_max 0.977
_diffrn_measurement_details
;
#__ type_ start__ end____ width___ exp.time_
  1 omega  -38.00  -12.00   1.0000   75.0000
omega____ theta____ kappa____ phi______ frames
    -      -22.4241   57.0000  150.0000 26

#__ type_ start__ end____ width___ exp.time_
  2 omega  -61.00   43.00   1.0000   75.0000
omega____ theta____ kappa____ phi______ frames
    -      -22.4241   19.0000  -30.0000 104

#__ type_ start__ end____ width___ exp.time_
  3 omega  -91.00  -61.00   1.0000   75.0000
omega____ theta____ kappa____ phi______ frames
    -      -22.4241 -178.0000  -60.0000 30

#__ type_ start__ end____ width___ exp.time_
  4 omega  -58.00  -32.00   1.0000   75.0000
omega____ theta____ kappa____ phi______ frames
    -      -22.4241   99.0000   92.0000 26

#__ type_ start__ end____ width___ exp.time_
  5 omega  -19.00   51.00   1.0000   75.0000
omega____ theta____ kappa____ phi______ frames
    -       23.5178   19.0000    0.0000 70

#__ type_ start__ end____ width___ exp.time_
  6 omega  -73.00  -47.00   1.0000   75.0000
omega____ theta____ kappa____ phi______ frames
    -      -22.4241 -178.0000  120.0000 26

#__ type_ start__ end____ width___ exp.time_
  7 omega   48.00   75.00   1.0000   75.0000
omega____ theta____ kappa____ phi______ frames
    -       23.5178  178.0000  150.0000 27

#__ type_ start__ end____ width___ exp.time_
  8 omega   -7.00   91.00   1.0000   75.0000
omega____ theta____ kappa____ phi______ frames
    -       23.5178   77.0000  150.0000 98
;
_diffrn_measurement_device_type 'Xcalibur, Eos'
_diffrn_measurement_method '\w scans'
_diffrn_orient_matrix_UB_11 0.0442588000
_diffrn_orient_matrix_UB_12 -0.0176992000
_diffrn_orient_matrix_UB_13 0.0588802000
_diffrn_orient_matrix_UB_21 -0.0118463000
_diffrn_orient_matrix_UB_22 -0.0144003000
_diffrn_orient_matrix_UB_23 -0.0711661000
_diffrn_orient_matrix_UB_31 0.0798159000
_diffrn_orient_matrix_UB_32 0.0076400000
_diffrn_orient_matrix_UB_33 0.0020813000
_diffrn_radiation_monochromator graphite
_diffrn_radiation_type MoK\a
_diffrn_radiation_wavelength 0.71073
_diffrn_reflns_av_R_equivalents 0.0284
_diffrn_reflns_av_unetI/netI 0.0307
_diffrn_reflns_Laue_measured_fraction_full 0.986
_diffrn_reflns_Laue_measured_fraction_max 0.977
_diffrn_reflns_limit_h_max 10
_diffrn_reflns_limit_h_min -11
_diffrn_reflns_limit_k_max 38
_diffrn_reflns_limit_k_min -37
_diffrn_reflns_limit_l_max 11
_diffrn_reflns_limit_l_min -10
_diffrn_reflns_number 15518
_diffrn_reflns_point_group_measured_fraction_full 0.986
_diffrn_reflns_point_group_measured_fraction_max 0.977
_diffrn_reflns_theta_full 25.242
_diffrn_reflns_theta_max 27.499
_diffrn_reflns_theta_min 2.642
_diffrn_source 'Enhance (Mo) X-ray Source'
_exptl_absorpt_coefficient_mu 0.073
_exptl_absorpt_correction_T_max 1.00000
_exptl_absorpt_correction_T_min 0.74687
_exptl_absorpt_correction_type multi-scan
_exptl_absorpt_process_details
;
CrysAlisPro, Agilent Technologies,
Version 1.171.36.32 (release 02-08-2013 CrysAlis171 .NET)
(compiled Aug  2 2013,16:46:58)
Empirical absorption correction using spherical harmonics,
 implemented in SCALE3 ABSPACK scaling algorithm.
;
_exptl_crystal_colour orange
_exptl_crystal_density_diffrn 1.201
_exptl_crystal_description prism
_exptl_crystal_F_000 752
_exptl_crystal_size_max 0.19
_exptl_crystal_size_mid 0.12
_exptl_crystal_size_min 0.04
_refine_diff_density_max 0.299
_refine_diff_density_min -0.204
_refine_diff_density_rms 0.042
_refine_ls_extinction_method none
_refine_ls_goodness_of_fit_ref 1.070
_refine_ls_hydrogen_treatment constr
_refine_ls_matrix_type full
_refine_ls_number_parameters 242
_refine_ls_number_reflns 4310
_refine_ls_number_restraints 0
_refine_ls_restrained_S_all 1.070
_refine_ls_R_factor_all 0.0598
_refine_ls_R_factor_gt 0.0470
_refine_ls_shift/su_max 0.000
_refine_ls_shift/su_mean 0.000
_refine_ls_structure_factor_coef Fsqd
_refine_ls_weighting_details 'w=1/[\s^2^(Fo^2^)+(0.0332P)^2^+1.0215P] where P=(Fo^2^+2Fc^2^)/3'
_refine_ls_weighting_scheme calc
_refine_ls_wR_factor_gt 0.0994
_refine_ls_wR_factor_ref 0.1053
_reflns_Friedel_coverage 0.000
_reflns_number_gt 3571
_reflns_number_total 4310
_reflns_threshold_expression 'I > 2\s(I)'
_cod_data_source_file c6ra26779c2.cif
_cod_data_source_block Compound_3_AS_22
_cod_database_code 7227634
_shelxl_version_number 2013-4
_chemical_oxdiff_formula 'C23 H28 N2 O'
_shelx_space_group_comment
;
The symmetry employed for this shelxl refinement is uniquely defined
by the following loop, which should always be used as a source of
symmetry information in preference to the above space-group names.
They are only intended as comments.
;
_reflns_odcompleteness_completeness 96.85
_reflns_odcompleteness_iscentric 1
_reflns_odcompleteness_theta 28.51
_olex2_refinement_description
;
1. Fixed Uiso
 At 1.2 times of:
  All C(H) groups
 At 1.5 times of:
  All C(H,H,H) groups
2.a Ternary CH refined with riding coordinates:
 C21(H21), C24(H24)
2.b Aromatic/amide H refined with riding coordinates:
 C7(H7), C8(H8), C17(H17), C18(H18), C19(H19)
2.c Idealised Me refined as rotating group:
 C10(H10A,H10B,H10C), C13(H13A,H13B,H13C), C14(H14A,H14B,H14C), C22(H22A,H22B,
 H22C), C23(H23A,H23B,H23C), C25(H25A,H25B,H25C), C26(H26A,H26B,H26C)
;

loop_
_space_group_symop_operation_xyz
'x, y, z'
'-x, y+1/2, -z+1/2'
'-x, -y, -z'
'x, -y-1/2, z-1/2'

loop_
_atom_site_label
_atom_site_type_symbol
_atom_site_fract_x
_atom_site_fract_y
_atom_site_fract_z
_atom_site_U_iso_or_equiv
_atom_site_adp_type
_atom_site_occupancy
_atom_site_site_symmetry_order
_atom_site_calc_flag
_atom_site_refinement_flags_posn
N1 N 0.38630(16) 0.47291(4) 0.16372(14) 0.0170(3) Uani 1 1 d .
C2 C 0.29563(19) 0.43297(5) 0.13547(17) 0.0174(3) Uani 1 1 d .
C3 C 0.40725(18) 0.40078(4) 0.28208(17) 0.0141(3) Uani 1 1 d .
C4 C 0.55716(18) 0.42775(4) 0.39609(17) 0.0143(3) Uani 1 1 d .
C5 C 0.54329(18) 0.47093(5) 0.31943(16) 0.0148(3) Uani 1 1 d .
C6 C 0.67104(19) 0.50391(5) 0.39068(18) 0.0175(3) Uani 1 1 d .
C7 C 0.81075(19) 0.49153(5) 0.54675(18) 0.0200(3) Uani 1 1 d .
H7 H 0.8989 0.5126 0.6003 0.024 Uiso 1 1 calc R
C8 C 0.82482(19) 0.44954(5) 0.62597(18) 0.0201(3) Uani 1 1 d .
H8 H 0.9206 0.4435 0.7301 0.024 Uiso 1 1 calc R
C9 C 0.69758(18) 0.41623(5) 0.55191(17) 0.0165(3) Uani 1 1 d .
C10 C 0.3064(2) 0.51292(5) 0.05901(18) 0.0209(3) Uani 1 1 d .
H10A H 0.3697 0.5214 -0.0069 0.031 Uiso 1 1 calc GR
H10B H 0.3085 0.5375 0.1342 0.031 Uiso 1 1 calc GR
H10C H 0.1885 0.5062 -0.0192 0.031 Uiso 1 1 calc GR
O11 O 0.15456(14) 0.42529(4) 0.01686(13) 0.0254(3) Uani 1 1 d .
N12 N 0.38122(15) 0.35885(4) 0.29972(14) 0.0157(2) Uani 1 1 d .
C13 C 0.7119(2) 0.37095(5) 0.63878(19) 0.0226(3) Uani 1 1 d .
H13A H 0.6130 0.3664 0.6635 0.034 Uiso 1 1 calc GR
H13B H 0.8158 0.3702 0.7455 0.034 Uiso 1 1 calc GR
H13C H 0.7162 0.3473 0.5627 0.034 Uiso 1 1 calc GR
C14 C 0.6710(2) 0.55019(5) 0.31297(19) 0.0229(3) Uani 1 1 d .
H14A H 0.6396 0.5471 0.1905 0.034 Uiso 1 1 calc GR
H14B H 0.7847 0.5633 0.3691 0.034 Uiso 1 1 calc GR
H14C H 0.5888 0.5695 0.3300 0.034 Uiso 1 1 calc GR
C15 C 0.23288(18) 0.33480(5) 0.17963(17) 0.0165(3) Uani 1 1 d .
C16 C 0.25852(19) 0.30408(5) 0.06522(18) 0.0181(3) Uani 1 1 d .
C17 C 0.1180(2) 0.27790(5) -0.04387(19) 0.0222(3) Uani 1 1 d .
H17 H 0.1308 0.2584 -0.1238 0.027 Uiso 1 1 calc R
C18 C -0.0406(2) 0.28056(5) -0.0349(2) 0.0235(3) Uani 1 1 d .
H18 H -0.1332 0.2628 -0.1082 0.028 Uiso 1 1 calc R
C19 C -0.0609(2) 0.30973(5) 0.08322(19) 0.0216(3) Uani 1 1 d .
H19 H -0.1667 0.3106 0.0907 0.026 Uiso 1 1 calc R
C20 C 0.07330(19) 0.33774(5) 0.19097(18) 0.0179(3) Uani 1 1 d .
C21 C 0.04419(19) 0.36977(5) 0.31665(19) 0.0205(3) Uani 1 1 d .
H21 H 0.1461 0.3895 0.3681 0.025 Uiso 1 1 calc R
C22 C -0.1133(2) 0.39998(6) 0.2245(2) 0.0338(4) Uani 1 1 d .
H22A H -0.1030 0.4154 0.1296 0.051 Uiso 1 1 calc GR
H22B H -0.1199 0.4219 0.3053 0.051 Uiso 1 1 calc GR
H22C H -0.2164 0.3817 0.1804 0.051 Uiso 1 1 calc GR
C23 C 0.0286(3) 0.34377(6) 0.4647(2) 0.0354(4) Uani 1 1 d .
H23A H -0.0741 0.3253 0.4187 0.053 Uiso 1 1 calc GR
H23B H 0.0214 0.3648 0.5477 0.053 Uiso 1 1 calc GR
H23C H 0.1285 0.3247 0.5209 0.053 Uiso 1 1 calc GR
C24 C 0.4331(2) 0.30169(5) 0.05659(19) 0.0198(3) Uani 1 1 d .
H24 H 0.5220 0.3113 0.1701 0.024 Uiso 1 1 calc R
C25 C 0.4802(2) 0.25373(6) 0.0213(2) 0.0311(4) Uani 1 1 d .
H25A H 0.4730 0.2331 0.1056 0.047 Uiso 1 1 calc GR
H25B H 0.5962 0.2537 0.0297 0.047 Uiso 1 1 calc GR
H25C H 0.4009 0.2444 -0.0936 0.047 Uiso 1 1 calc GR
C26 C 0.4363(2) 0.33520(6) -0.0801(2) 0.0316(4) Uani 1 1 d .
H26A H 0.3490 0.3269 -0.1928 0.047 Uiso 1 1 calc GR
H26B H 0.5482 0.3345 -0.0817 0.047 Uiso 1 1 calc GR
H26C H 0.4135 0.3652 -0.0514 0.047 Uiso 1 1 calc GR

loop_
_atom_site_aniso_label
_atom_site_aniso_U_11
_atom_site_aniso_U_22
_atom_site_aniso_U_33
_atom_site_aniso_U_23
_atom_site_aniso_U_13
_atom_site_aniso_U_12
N1 0.0198(7) 0.0134(6) 0.0154(5) 0.0019(4) 0.0054(5) 0.0001(5)
C2 0.0200(8) 0.0162(7) 0.0148(6) 0.0014(5) 0.0063(6) -0.0002(6)
C3 0.0155(7) 0.0139(6) 0.0137(6) 0.0006(5) 0.0069(5) 0.0006(5)
C4 0.0164(7) 0.0133(6) 0.0146(6) -0.0013(5) 0.0079(6) -0.0008(5)
C5 0.0173(7) 0.0157(7) 0.0129(6) -0.0014(5) 0.0077(5) 0.0009(5)
C6 0.0224(8) 0.0157(7) 0.0183(7) -0.0047(5) 0.0125(6) -0.0040(6)
C7 0.0202(8) 0.0216(7) 0.0198(7) -0.0078(6) 0.0101(6) -0.0078(6)
C8 0.0168(8) 0.0272(8) 0.0143(6) -0.0026(6) 0.0048(6) -0.0016(6)
C9 0.0174(8) 0.0187(7) 0.0146(6) -0.0002(5) 0.0079(6) 0.0010(6)
C10 0.0265(9) 0.0154(7) 0.0198(7) 0.0058(5) 0.0090(6) 0.0044(6)
O11 0.0213(6) 0.0250(6) 0.0198(5) 0.0051(4) -0.0011(5) -0.0035(4)
N12 0.0172(6) 0.0133(6) 0.0165(5) -0.0006(4) 0.0071(5) -0.0005(5)
C13 0.0218(8) 0.0241(8) 0.0185(7) 0.0064(6) 0.0053(6) 0.0017(6)
C14 0.0310(9) 0.0153(7) 0.0250(7) -0.0036(6) 0.0144(7) -0.0069(6)
C15 0.0180(7) 0.0125(6) 0.0158(6) 0.0022(5) 0.0040(6) -0.0011(5)
C16 0.0216(8) 0.0134(7) 0.0176(7) 0.0020(5) 0.0067(6) -0.0002(6)
C17 0.0259(9) 0.0154(7) 0.0224(7) -0.0042(6) 0.0074(6) -0.0009(6)
C18 0.0201(8) 0.0154(7) 0.0267(8) -0.0037(6) 0.0019(6) -0.0049(6)
C19 0.0170(8) 0.0167(7) 0.0285(8) 0.0007(6) 0.0071(6) -0.0005(6)
C20 0.0192(8) 0.0113(6) 0.0204(7) 0.0021(5) 0.0057(6) 0.0011(5)
C21 0.0176(8) 0.0158(7) 0.0283(8) -0.0042(6) 0.0098(6) -0.0032(6)
C22 0.0406(11) 0.0289(9) 0.0324(9) 0.0029(7) 0.0161(8) 0.0143(8)
C23 0.0543(12) 0.0256(9) 0.0270(8) 0.0017(7) 0.0180(8) 0.0101(8)
C24 0.0212(8) 0.0177(7) 0.0191(7) -0.0019(5) 0.0073(6) -0.0012(6)
C25 0.0305(10) 0.0253(8) 0.0422(10) -0.0085(7) 0.0201(8) -0.0021(7)
C26 0.0286(9) 0.0372(10) 0.0302(8) 0.0088(7) 0.0136(7) 0.0009(7)

loop_
_atom_type_symbol
_atom_type_description
_atom_type_scat_dispersion_real
_atom_type_scat_dispersion_imag
_atom_type_scat_source
C C 0.0033 0.0016 'International Tables Vol C Tables 4.2.6.8 and 6.1.1.4'
H H 0.0000 0.0000 'International Tables Vol C Tables 4.2.6.8 and 6.1.1.4'
N N 0.0061 0.0033 'International Tables Vol C Tables 4.2.6.8 and 6.1.1.4'
O O 0.0106 0.0060 'International Tables Vol C Tables 4.2.6.8 and 6.1.1.4'

loop_
_geom_angle_atom_site_label_1
_geom_angle_atom_site_label_2
_geom_angle_atom_site_label_3
_geom_angle
C2 N1 C5 111.30(11)
C2 N1 C10 120.34(12)
C5 N1 C10 127.42(12)
N1 C2 C3 106.30(12)
O11 C2 N1 126.08(13)
O11 C2 C3 127.61(13)
C4 C3 C2 105.41(11)
N12 C3 C2 128.07(13)
N12 C3 C4 126.47(13)
C5 C4 C3 107.85(12)
C9 C4 C3 130.42(12)
C9 C4 C5 121.71(13)
C4 C5 N1 108.98(12)
C6 C5 N1 128.75(12)
C6 C5 C4 122.25(13)
C5 C6 C7 114.94(13)
C5 C6 C14 125.81(13)
C7 C6 C14 119.24(13)
C6 C7 H7 118.2
C8 C7 C6 123.58(13)
C8 C7 H7 118.2
C7 C8 H8 119.4
C7 C8 C9 121.17(13)
C9 C8 H8 119.4
C4 C9 C8 116.31(13)
C4 C9 C13 122.54(13)
C8 C9 C13 121.14(13)
N1 C10 H10A 109.5
N1 C10 H10B 109.5
N1 C10 H10C 109.5
H10A C10 H10B 109.5
H10A C10 H10C 109.5
H10B C10 H10C 109.5
C3 N12 C15 122.84(12)
C9 C13 H13A 109.5
C9 C13 H13B 109.5
C9 C13 H13C 109.5
H13A C13 H13B 109.5
H13A C13 H13C 109.5
H13B C13 H13C 109.5
C6 C14 H14A 109.5
C6 C14 H14B 109.5
C6 C14 H14C 109.5
H14A C14 H14B 109.5
H14A C14 H14C 109.5
H14B C14 H14C 109.5
C16 C15 N12 117.39(12)
C20 C15 N12 120.57(12)
C20 C15 C16 121.58(13)
C15 C16 C24 120.21(13)
C17 C16 C15 118.15(13)
C17 C16 C24 121.57(13)
C16 C17 H17 119.5
C18 C17 C16 120.93(13)
C18 C17 H17 119.5
C17 C18 H18 120.1
C19 C18 C17 119.88(14)
C19 C18 H18 120.1
C18 C19 H19 119.2
C18 C19 C20 121.52(14)
C20 C19 H19 119.2
C15 C20 C21 122.45(13)
C19 C20 C15 117.85(13)
C19 C20 C21 119.70(13)
C20 C21 H21 107.6
C20 C21 C23 111.22(12)
C22 C21 C20 111.99(13)
C22 C21 H21 107.6
C22 C21 C23 110.56(13)
C23 C21 H21 107.6
C21 C22 H22A 109.5
C21 C22 H22B 109.5
C21 C22 H22C 109.5
H22A C22 H22B 109.5
H22A C22 H22C 109.5
H22B C22 H22C 109.5
C21 C23 H23A 109.5
C21 C23 H23B 109.5
C21 C23 H23C 109.5
H23A C23 H23B 109.5
H23A C23 H23C 109.5
H23B C23 H23C 109.5
C16 C24 H24 107.6
C16 C24 C25 113.21(12)
C16 C24 C26 109.76(12)
C25 C24 H24 107.6
C26 C24 H24 107.6
C26 C24 C25 110.92(13)
C24 C25 H25A 109.5
C24 C25 H25B 109.5
C24 C25 H25C 109.5
H25A C25 H25B 109.5
H25A C25 H25C 109.5
H25B C25 H25C 109.5
C24 C26 H26A 109.5
C24 C26 H26B 109.5
C24 C26 H26C 109.5
H26A C26 H26B 109.5
H26A C26 H26C 109.5
H26B C26 H26C 109.5

loop_
_geom_bond_atom_site_label_1
_geom_bond_atom_site_label_2
_geom_bond_distance
N1 C2 1.3722(18)
N1 C5 1.4262(18)
N1 C10 1.4590(17)
C2 C3 1.5313(19)
C2 O11 1.2163(17)
C3 C4 1.4654(19)
C3 N12 1.2758(17)
C4 C5 1.4112(18)
C4 C9 1.3958(19)
C5 C6 1.3914(19)
C6 C7 1.401(2)
C6 C14 1.5149(19)
C7 H7 0.9300
C7 C8 1.389(2)
C8 H8 0.9300
C8 C9 1.398(2)
C9 C13 1.5042(19)
C10 H10A 0.9600
C10 H10B 0.9600
C10 H10C 0.9600
N12 C15 1.4292(18)
C13 H13A 0.9600
C13 H13B 0.9600
C13 H13C 0.9600
C14 H14A 0.9600
C14 H14B 0.9600
C14 H14C 0.9600
C15 C16 1.4102(19)
C15 C20 1.406(2)
C16 C17 1.394(2)
C16 C24 1.522(2)
C17 H17 0.9300
C17 C18 1.388(2)
C18 H18 0.9300
C18 C19 1.386(2)
C19 H19 0.9300
C19 C20 1.391(2)
C20 C21 1.5209(19)
C21 H21 0.9800
C21 C22 1.521(2)
C21 C23 1.524(2)
C22 H22A 0.9600
C22 H22B 0.9600
C22 H22C 0.9600
C23 H23A 0.9600
C23 H23B 0.9600
C23 H23C 0.9600
C24 H24 0.9800
C24 C25 1.533(2)
C24 C26 1.531(2)
C25 H25A 0.9600
C25 H25B 0.9600
C25 H25C 0.9600
C26 H26A 0.9600
C26 H26B 0.9600
C26 H26C 0.9600

loop_
_geom_torsion_atom_site_label_1
_geom_torsion_atom_site_label_2
_geom_torsion_atom_site_label_3
_geom_torsion_atom_site_label_4
_geom_torsion
N1 C2 C3 C4 3.88(14)
N1 C2 C3 N12 -173.50(13)
N1 C5 C6 C7 179.85(12)
N1 C5 C6 C14 -1.1(2)
C2 N1 C5 C4 0.48(15)
C2 N1 C5 C6 178.74(13)
C2 C3 C4 C5 -3.62(14)
C2 C3 C4 C9 177.90(13)
C2 C3 N12 C15 -1.6(2)
C3 C4 C5 N1 2.12(14)
C3 C4 C5 C6 -176.28(12)
C3 C4 C9 C8 177.25(13)
C3 C4 C9 C13 -3.7(2)
C3 N12 C15 C16 106.08(15)
C3 N12 C15 C20 -81.55(17)
C4 C3 N12 C15 -178.42(12)
C4 C5 C6 C7 -2.10(18)
C4 C5 C6 C14 176.93(12)
C5 N1 C2 C3 -2.73(14)
C5 N1 C2 O11 177.17(13)
C5 C4 C9 C8 -1.05(18)
C5 C4 C9 C13 177.96(12)
C5 C6 C7 C8 0.74(19)
C6 C7 C8 C9 0.5(2)
C7 C8 C9 C4 -0.30(19)
C7 C8 C9 C13 -179.33(13)
C9 C4 C5 N1 -179.24(11)
C9 C4 C5 C6 2.37(19)
C10 N1 C2 C3 -172.42(11)
C10 N1 C2 O11 7.5(2)
C10 N1 C5 C4 169.27(12)
C10 N1 C5 C6 -12.5(2)
O11 C2 C3 C4 -176.02(14)
O11 C2 C3 N12 6.6(2)
N12 C3 C4 C5 173.81(13)
N12 C3 C4 C9 -4.7(2)
N12 C15 C16 C17 175.37(12)
N12 C15 C16 C24 -7.54(19)
N12 C15 C20 C19 -173.02(12)
N12 C15 C20 C21 6.4(2)
C14 C6 C7 C8 -178.36(13)
C15 C16 C17 C18 -2.7(2)
C15 C16 C24 C25 145.92(14)
C15 C16 C24 C26 -89.55(16)
C15 C20 C21 C22 126.69(15)
C15 C20 C21 C23 -109.04(16)
C16 C15 C20 C19 -1.0(2)
C16 C15 C20 C21 178.43(13)
C16 C17 C18 C19 0.3(2)
C17 C16 C24 C25 -37.09(19)
C17 C16 C24 C26 87.44(17)
C17 C18 C19 C20 1.9(2)
C18 C19 C20 C15 -1.6(2)
C18 C19 C20 C21 179.00(13)
C19 C20 C21 C22 -53.91(18)
C19 C20 C21 C23 70.36(18)
C20 C15 C16 C17 3.1(2)
C20 C15 C16 C24 -179.82(12)
C24 C16 C17 C18 -179.77(13)
